data_2224432
loop_
_publ_author_name
'Gao, Zhongjun'
'Li, Fahui'

_publ_section_title
Tetrakis(\m~2~-5-methylpyrazine-2-carboxylato)-1:2\k^3^<i>N</i>^1^,<i>O</i>:<i>O</i>;2:3\k^3^<i>O</i>:<i>N</i>^1^,<i>O</i>;1:2\k^2^<i>O</i>:<i>O</i>';3:4\k^2^<i>O</i>:<i>O</i>'-octaoctyl-1\k^2^<i>C</i>,2\k^2^<i>C</i>,3\k^2^<i>C</i>,4\k^2^<i>C</i>-di-\m~3~-oxido-1:2:3\k^3^<i>O</i>;1:3:4\k^3^<i>O</i>-tetratin(IV)
_journal_coeditor_code SI2220
_journal_issue 12
_journal_name_full 'Acta Crystallographica Section E'
_journal_page_first m1579
_journal_paper_doi 10.1107/S1600536809047345
_journal_volume 65
_journal_year 2009
_chemical_formula_iupac '[Sn4 (C8 H17)8 O2 (C6 H5 N2 O2)4]'
_chemical_formula_moiety 'C88 H156 N8 O10 Sn4'
_chemical_formula_sum 'C88 H156 N8 O10 Sn4'
_chemical_formula_weight 1960.97
_chemical_name_systematic
;
Tetrakis(\m~2~-5-methylpyrazine-2-carboxylato)-
1:4\k^3^<i>N</i>^1^,<i>O</i>:<i>O</i>;2:3\k^3^<i>O</i>:<i>N</i>^1^,<i>O</i>;
1:2\k^2^<i>O</i>:<i>O</i>';3:4\k^2^<i>O</i>:4\k<i>O</i>'-octaoctyl-
1\k^2^<i>C</i>,2\k^2^<i>C</i>,3\k^2^<i>C</i>,4\k^2^<i>C</i>-di-\m~3~-oxido-
1:2:3\k^3^<i>O</i>;1:3:4\k^3^<i>O</i>-tetratin(IV)
;
_space_group_IT_number 2
_symmetry_cell_setting triclinic
_symmetry_space_group_name_Hall '-P 1'
_symmetry_space_group_name_H-M 'P -1'
_atom_sites_solution_hydrogens geom
_atom_sites_solution_primary direct
_atom_sites_solution_secondary difmap
_audit_creation_method SHELXL-97
_cell_angle_alpha 76.623(4)
_cell_angle_beta 73.361(4)
_cell_angle_gamma 86.522(3)
_cell_formula_units_Z 1
_cell_length_a 12.406(4)
_cell_length_b 13.282(4)
_cell_length_c 16.223(5)
_cell_measurement_reflns_used 3961
_cell_measurement_temperature 295(2)
_cell_measurement_theta_max 26.603
_cell_measurement_theta_min 2.241
_cell_volume 2491.7(13)
_computing_cell_refinement 'SAINT (Bruker 1998)'
_computing_data_collection 'SMART (Bruker 1998)'
_computing_data_reduction 'SAINT (Bruker 1998)'
_computing_molecular_graphics 'SHELXTL (Sheldrick, 2008)'
_computing_publication_material 'SHELXL97 (Sheldrick, 2008) and PLATON (Spek, 2009)'
_computing_structure_refinement 'SHELXL97 (Sheldrick, 2008)'
_computing_structure_solution 'SHELXS97 (Sheldrick, 2008)'
_diffrn_ambient_temperature 293(2)
_diffrn_measured_fraction_theta_full 0.979
_diffrn_measured_fraction_theta_max 0.979
_diffrn_measurement_device_type 'Bruker SMART CCD'
_diffrn_measurement_method '\f and \w'
_diffrn_radiation_monochromator graphite
_diffrn_radiation_source 'fine-focus sealed tube'
_diffrn_radiation_type MoK\a
_diffrn_radiation_wavelength 0.71073
_diffrn_reflns_av_R_equivalents 0.0413
_diffrn_reflns_av_sigmaI/netI 0.1029
_diffrn_reflns_limit_h_max 14
_diffrn_reflns_limit_h_min -11
_diffrn_reflns_limit_k_max 15
_diffrn_reflns_limit_k_min -15
_diffrn_reflns_limit_l_max 18
_diffrn_reflns_limit_l_min -19
_diffrn_reflns_number 12764
_diffrn_reflns_theta_full 25.01
_diffrn_reflns_theta_max 25.01
_diffrn_reflns_theta_min 1.58
_diffrn_standards_number 0
_exptl_absorpt_coefficient_mu 1.045
_exptl_absorpt_correction_T_max 0.6232
_exptl_absorpt_correction_T_min 0.6023
_exptl_absorpt_correction_type multi-scan
_exptl_absorpt_process_details '(SADABS; Sheldrick, 1996)'
_exptl_crystal_colour colourless
_exptl_crystal_density_diffrn 1.307
_exptl_crystal_density_method 'not measured'
_exptl_crystal_description block
_exptl_crystal_F_000 1020
_exptl_crystal_size_max 0.63
_exptl_crystal_size_mid 0.54
_exptl_crystal_size_min 0.49
_refine_diff_density_max 3.101
_refine_diff_density_min -1.137
_refine_ls_extinction_method none
_refine_ls_goodness_of_fit_ref 1.110
_refine_ls_hydrogen_treatment constr
_refine_ls_matrix_type full
_refine_ls_number_parameters 496
_refine_ls_number_reflns 8613
_refine_ls_number_restraints 0
_refine_ls_restrained_S_all 1.110
_refine_ls_R_factor_all 0.1333
_refine_ls_R_factor_gt 0.0643
_refine_ls_shift/su_max 0.001
_refine_ls_shift/su_mean 0.000
_refine_ls_structure_factor_coef Fsqd
_refine_ls_weighting_details 'w=1/[\s^2^(Fo^2^)+(0.0784P)^2^+14.9991P] where P=(Fo^2^+2Fc^2^)/3'
_refine_ls_weighting_scheme calc
_refine_ls_wR_factor_gt 0.1535
_refine_ls_wR_factor_ref 0.2227
_reflns_number_gt 4935
_reflns_number_total 8613
_reflns_threshold_expression I>2\s(I)
_cod_data_source_file si2220.cif
_cod_data_source_block I
_cod_depositor_comments
;
The following automatic conversions were performed:
'_symmetry_cell_setting' value 'Triclinic' changed to 'triclinic'
according to '/home/saulius/struct/CIF-dictionaries/cif_core.dic'
dictionary named 'cif_core.dic' version 2.4.1 from 2010-06-29.

Automatic conversion script
Id: cif_fix_enum 1527 2010-12-29 10:47:43Z saulius 

The following automatic conversions were performed:

'_symmetry_cell_setting' value 'Triclinic' changed to 'triclinic'
according to /home/saulius/struct/CIF-dictionaries/cif_core.dic
dictionary named 'cif_core.dic' version 2.4.1 from 2010-06-29.

Automatic conversion script
Id: cif_fix_values 1715 2011-07-08 13:25:40Z adriana 
;
_cod_database_code 2224432
_cod_database_fobs_code 2224432

loop_
_symmetry_equiv_pos_as_xyz
'x, y, z'
'-x, -y, -z'

loop_
_atom_site_type_symbol
_atom_site_label
_atom_site_fract_x
_atom_site_fract_y
_atom_site_fract_z
_atom_site_U_iso_or_equiv
_atom_site_adp_type
_atom_site_calc_flag
_atom_site_refinement_flags
_atom_site_occupancy
_atom_site_disorder_assembly
_atom_site_disorder_group
Sn Sn1 0.75921(6) 1.02020(5) 1.00407(5) 0.0425(3) Uani d . 1 . .
Sn Sn2 0.54331(5) 0.88620(5) 0.97148(5) 0.0352(2) Uani d . 1 . .
N N1 0.6754(7) 0.7190(6) 0.9181(6) 0.048(2) Uani d . 1 . .
N N2 0.8219(9) 0.5630(7) 0.8661(7) 0.064(3) Uani d . 1 . .
N N3 0.3417(7) 0.5913(7) 0.9200(7) 0.053(3) Uani d . 1 . .
N N4 0.1270(10) 0.5904(8) 0.9034(9) 0.082(4) Uani d . 1 . .
O O1 0.7472(6) 0.8839(5) 0.9515(5) 0.0458(18) Uani d . 1 . .
O O2 0.9195(7) 0.8183(6) 0.9440(6) 0.065(2) Uani d . 1 . .
O O3 0.4103(6) 0.7570(5) 0.9680(5) 0.051(2) Uani d . 1 . .
O O4 0.2668(6) 0.8471(5) 0.9371(5) 0.052(2) Uani d . 1 . .
O O5 0.6013(5) 1.0223(5) 0.9969(5) 0.0377(16) Uani d . 1 . .
C C1 0.8261(10) 0.8085(8) 0.9410(8) 0.050(3) Uani d . 1 . .
C C2 0.7819(10) 0.7240(9) 0.9119(8) 0.055(3) Uani d . 1 . .
C C3 0.8574(11) 0.6445(9) 0.8875(9) 0.060(3) Uani d . 1 . .
H H3 0.9324 0.6488 0.8863 0.072 Uiso calc R 1 . .
C C4 0.7144(10) 0.5611(9) 0.8713(8) 0.056(3) Uani d . 1 . .
C C5 0.6447(10) 0.6354(9) 0.8977(8) 0.057(3) Uani d . 1 . .
H H5 0.5690 0.6284 0.9021 0.068 Uiso calc R 1 . .
C C6 0.6730(12) 0.4696(10) 0.8488(10) 0.073(4) Uani d . 1 . .
H H6A 0.7351 0.4253 0.8308 0.109 Uiso calc R 1 . .
H H6B 0.6389 0.4933 0.8017 0.109 Uiso calc R 1 . .
H H6C 0.6185 0.4318 0.8998 0.109 Uiso calc R 1 . .
C C7 0.3250(9) 0.7600(8) 0.9431(8) 0.051(3) Uani d . 1 . .
C C8 0.2775(9) 0.6749(8) 0.9274(8) 0.051(3) Uani d . 1 . .
C C9 0.1718(11) 0.6705(9) 0.9178(9) 0.066(4) Uani d . 1 . .
H H9 0.1274 0.7291 0.9218 0.079 Uiso calc R 1 . .
C C10 0.1861(11) 0.5135(9) 0.8960(9) 0.059(3) Uani d . 1 . .
C C11 0.2959(10) 0.5123(9) 0.9025(9) 0.061(3) Uani d . 1 . .
H H11 0.3396 0.4540 0.8943 0.073 Uiso calc R 1 . .
C C12 0.1371(12) 0.4235(10) 0.8802(10) 0.075(4) Uani d . 1 . .
H H12A 0.1070 0.3754 0.9354 0.112 Uiso calc R 1 . .
H H12B 0.1944 0.3902 0.8420 0.112 Uiso calc R 1 . .
H H12C 0.0780 0.4464 0.8530 0.112 Uiso calc R 1 . .
C C13 0.7885(12) 0.9313(11) 1.1232(9) 0.073(4) Uani d . 1 . .
H H13A 0.7954 0.8591 1.1200 0.087 Uiso calc R 1 . .
H H13B 0.8596 0.9529 1.1275 0.087 Uiso calc R 1 . .
C C14 0.6980(13) 0.9405(12) 1.2060(10) 0.081(4) Uani d . 1 . .
H H14A 0.6257 0.9258 1.1993 0.097 Uiso calc R 1 . .
H H14B 0.6965 1.0114 1.2126 0.097 Uiso calc R 1 . .
C C15 0.7133(13) 0.8685(12) 1.2899(10) 0.086(5) Uani d . 1 . .
H H15A 0.7168 0.7976 1.2831 0.104 Uiso calc R 1 . .
H H15B 0.7843 0.8846 1.2981 0.104 Uiso calc R 1 . .
C C16 0.6188(15) 0.8776(13) 1.3717(11) 0.096(5) Uani d . 1 . .
H H16A 0.6163 0.9483 1.3790 0.116 Uiso calc R 1 . .
H H16B 0.5477 0.8629 1.3630 0.116 Uiso calc R 1 . .
C C17 0.6319(16) 0.8052(14) 1.4551(12) 0.103(5) Uani d . 1 . .
H H17A 0.7018 0.8213 1.4650 0.124 Uiso calc R 1 . .
H H17B 0.6366 0.7347 1.4474 0.124 Uiso calc R 1 . .
C C18 0.5347(16) 0.8129(14) 1.5359(12) 0.110(6) Uani d . 1 . .
H H18A 0.4646 0.7974 1.5262 0.132 Uiso calc R 1 . .
H H18B 0.5305 0.8830 1.5446 0.132 Uiso calc R 1 . .
C C19 0.5503(17) 0.7374(16) 1.6189(13) 0.121(7) Uani d . 1 . .
H H19A 0.5559 0.6673 1.6100 0.145 Uiso calc R 1 . .
H H19B 0.6194 0.7538 1.6297 0.145 Uiso calc R 1 . .
C C20 0.4504(19) 0.7450(17) 1.6984(14) 0.145(8) Uani d . 1 . .
H H20A 0.4610 0.6981 1.7501 0.218 Uiso calc R 1 . .
H H20B 0.3824 0.7273 1.6879 0.218 Uiso calc R 1 . .
H H20C 0.4452 0.8145 1.7070 0.218 Uiso calc R 1 . .
C C21 0.8774(14) 1.0941(13) 0.8843(11) 0.098(5) Uani d . 1 . .
H H21A 0.9513 1.0669 0.8859 0.117 Uiso calc R 1 . .
H H21B 0.8596 1.0736 0.8360 0.117 Uiso calc R 1 . .
C C22 0.8853(17) 1.2086(15) 0.8628(13) 0.125(7) Uani d . 1 . .
H H22A 0.9007 1.2301 0.9116 0.150 Uiso calc R 1 . .
H H22B 0.8127 1.2366 0.8582 0.150 Uiso calc R 1 . .
C C23 0.9729(17) 1.2552(16) 0.7797(14) 0.127(7) Uani d . 1 . .
H H23A 0.9758 1.3290 0.7758 0.152 Uiso calc R 1 . .
H H23B 1.0453 1.2270 0.7848 0.152 Uiso calc R 1 . .
C C24 0.9587(17) 1.2402(16) 0.6965(14) 0.125(7) Uani d . 1 . .
H H24A 0.8811 1.2543 0.6962 0.150 Uiso calc R 1 . .
H H24B 0.9735 1.1683 0.6935 0.150 Uiso calc R 1 . .
C C25 1.0353(18) 1.3088(16) 0.6151(15) 0.131(7) Uani d . 1 . .
H H25A 1.0141 1.3804 0.6147 0.158 Uiso calc R 1 . .
H H25B 1.1120 1.3010 0.6194 0.158 Uiso calc R 1 . .
C C26 1.0324(18) 1.2861(17) 0.5299(15) 0.131(7) Uani d . 1 . .
H H26A 0.9557 1.2926 0.5260 0.157 Uiso calc R 1 . .
H H26B 1.0554 1.2150 0.5296 0.157 Uiso calc R 1 . .
C C27 1.108(2) 1.3568(18) 0.4499(16) 0.144(8) Uani d . 1 . .
H H27A 1.0823 1.4274 0.4494 0.173 Uiso calc R 1 . .
H H27B 1.1834 1.3527 0.4559 0.173 Uiso calc R 1 . .
C C28 1.111(2) 1.3339(19) 0.3636(17) 0.166(10) Uani d . 1 . .
H H28A 1.1636 1.3801 0.3170 0.249 Uiso calc R 1 . .
H H28B 1.0379 1.3431 0.3547 0.249 Uiso calc R 1 . .
H H28C 1.1350 1.2637 0.3635 0.249 Uiso calc R 1 . .
C C29 0.5414(11) 0.7814(10) 1.0901(9) 0.068(4) Uani d . 1 . .
H H29A 0.5512 0.7128 1.0778 0.082 Uiso calc R 1 . .
H H29B 0.6074 0.7957 1.1062 0.082 Uiso calc R 1 . .
C C30 0.4425(13) 0.7758(12) 1.1704(10) 0.083(4) Uani d . 1 . .
H H30A 0.3759 0.7564 1.1576 0.099 Uiso calc R 1 . .
H H30B 0.4297 0.8438 1.1837 0.099 Uiso calc R 1 . .
C C31 0.4592(14) 0.6980(12) 1.2516(11) 0.089(5) Uani d . 1 . .
H H31A 0.4744 0.6306 1.2374 0.107 Uiso calc R 1 . .
H H31B 0.5249 0.7187 1.2650 0.107 Uiso calc R 1 . .
C C32 0.3609(15) 0.6884(13) 1.3323(11) 0.101(5) Uani d . 1 . .
H H32A 0.2954 0.6660 1.3198 0.122 Uiso calc R 1 . .
H H32B 0.3446 0.7558 1.3463 0.122 Uiso calc R 1 . .
C C33 0.3816(16) 0.6122(14) 1.4119(12) 0.109(6) Uani d . 1 . .
H H33A 0.3944 0.5443 1.3984 0.131 Uiso calc R 1 . .
H H33B 0.4497 0.6327 1.4219 0.131 Uiso calc R 1 . .
C C34 0.2882(17) 0.6041(16) 1.4950(13) 0.121(6) Uani d . 1 . .
H H34A 0.2200 0.5815 1.4865 0.145 Uiso calc R 1 . .
H H34B 0.2742 0.6717 1.5091 0.145 Uiso calc R 1 . .
C C35 0.3176(18) 0.5265(16) 1.5727(14) 0.131(7) Uani d . 1 . .
H H35A 0.3170 0.4565 1.5643 0.157 Uiso calc R 1 . .
H H35B 0.3924 0.5412 1.5745 0.157 Uiso calc R 1 . .
C C36 0.232(2) 0.5354(19) 1.6591(16) 0.169(10) Uani d . 1 . .
H H36A 0.2496 0.4865 1.7071 0.253 Uiso calc R 1 . .
H H36B 0.1580 0.5211 1.6569 0.253 Uiso calc R 1 . .
H H36C 0.2342 0.6042 1.6679 0.253 Uiso calc R 1 . .
C C37 0.5683(10) 0.9247(10) 0.8349(8) 0.061(3) Uani d . 1 . .
H H37A 0.5380 0.8677 0.8202 0.073 Uiso calc R 1 . .
H H37B 0.5208 0.9840 0.8230 0.073 Uiso calc R 1 . .
C C38 0.6816(11) 0.9497(11) 0.7698(9) 0.074(4) Uani d . 1 . .
H H38A 0.7279 0.8882 0.7735 0.088 Uiso calc R 1 . .
H H38B 0.7174 1.0023 0.7858 0.088 Uiso calc R 1 . .
C C39 0.6774(13) 0.9875(12) 0.6759(10) 0.086(4) Uani d . 1 . .
H H39A 0.6394 0.9350 0.6617 0.104 Uiso calc R 1 . .
H H39B 0.6305 1.0487 0.6735 0.104 Uiso calc R 1 . .
C C40 0.7846(15) 1.0136(14) 0.6054(11) 0.104(5) Uani d . 1 . .
H H40A 0.8313 0.9523 0.6058 0.124 Uiso calc R 1 . .
H H40B 0.8238 1.0657 0.6192 0.124 Uiso calc R 1 . .
C C41 0.7724(15) 1.0529(15) 0.5138(12) 0.109(6) Uani d . 1 . .
H H41A 0.7236 1.0052 0.5040 0.131 Uiso calc R 1 . .
H H41B 0.7341 1.1189 0.5121 0.131 Uiso calc R 1 . .
C C42 0.8757(16) 1.0673(16) 0.4391(13) 0.120(7) Uani d . 1 . .
H H42A 0.9127 1.0009 0.4380 0.144 Uiso calc R 1 . .
H H42B 0.9264 1.1131 0.4490 0.144 Uiso calc R 1 . .
C C43 0.8560(17) 1.1118(17) 0.3492(13) 0.127(7) Uani d . 1 . .
H H43A 0.8058 1.0654 0.3394 0.153 Uiso calc R 1 . .
H H43B 0.8178 1.1775 0.3510 0.153 Uiso calc R 1 . .
C C44 0.9569(19) 1.1282(19) 0.2737(15) 0.165(10) Uani d . 1 . .
H H44A 0.9357 1.1556 0.2204 0.247 Uiso calc R 1 . .
H H44B 0.9949 1.0636 0.2701 0.247 Uiso calc R 1 . .
H H44C 1.0062 1.1763 0.2811 0.247 Uiso calc R 1 . .

loop_
_atom_site_aniso_label
_atom_site_aniso_U_11
_atom_site_aniso_U_22
_atom_site_aniso_U_33
_atom_site_aniso_U_12
_atom_site_aniso_U_13
_atom_site_aniso_U_23
Sn1 0.0267(4) 0.0374(4) 0.0702(6) 0.0005(3) -0.0202(4) -0.0176(4)
Sn2 0.0282(4) 0.0306(4) 0.0502(5) -0.0008(3) -0.0144(3) -0.0113(3)
N1 0.038(5) 0.040(5) 0.078(7) 0.002(4) -0.030(5) -0.020(5)
N2 0.065(7) 0.048(6) 0.094(9) 0.010(5) -0.029(6) -0.038(6)
N3 0.038(5) 0.044(5) 0.085(8) 0.000(4) -0.028(5) -0.017(5)
N4 0.070(8) 0.049(6) 0.152(12) 0.008(6) -0.056(8) -0.043(7)
O1 0.037(4) 0.036(4) 0.073(5) 0.004(3) -0.021(4) -0.020(4)
O2 0.046(5) 0.054(5) 0.113(8) 0.004(4) -0.037(5) -0.035(5)
O3 0.041(4) 0.044(4) 0.083(6) -0.003(3) -0.031(4) -0.023(4)
O4 0.042(4) 0.044(4) 0.083(6) -0.002(4) -0.031(4) -0.023(4)
O5 0.030(4) 0.027(3) 0.064(5) -0.003(3) -0.025(3) -0.010(3)
C1 0.053(7) 0.050(7) 0.062(8) -0.013(6) -0.022(6) -0.033(6)
C2 0.049(7) 0.057(7) 0.072(9) 0.000(6) -0.031(6) -0.020(6)
C3 0.051(8) 0.057(8) 0.078(9) 0.001(6) -0.024(7) -0.019(7)
C4 0.053(8) 0.052(7) 0.072(9) -0.001(6) -0.025(7) -0.021(6)
C5 0.053(8) 0.053(7) 0.077(9) -0.007(6) -0.027(7) -0.024(7)
C6 0.075(10) 0.061(8) 0.093(11) -0.008(7) -0.032(8) -0.027(8)
C7 0.040(6) 0.044(6) 0.082(9) -0.002(5) -0.031(6) -0.023(6)
C8 0.044(7) 0.044(6) 0.079(9) -0.007(5) -0.029(6) -0.026(6)
C9 0.055(8) 0.047(7) 0.099(11) 0.010(6) -0.022(7) -0.025(7)
C10 0.056(8) 0.046(7) 0.087(10) -0.004(6) -0.028(7) -0.025(7)
C11 0.056(8) 0.049(7) 0.087(10) -0.001(6) -0.028(7) -0.024(7)
C12 0.081(10) 0.058(8) 0.102(12) -0.011(7) -0.041(9) -0.029(8)
C13 0.072(9) 0.075(9) 0.080(10) 0.000(8) -0.034(8) -0.020(8)
C14 0.079(11) 0.084(10) 0.085(11) 0.004(8) -0.036(9) -0.016(9)
C15 0.086(11) 0.088(11) 0.088(12) 0.000(9) -0.032(10) -0.015(9)
C16 0.095(13) 0.098(12) 0.094(13) -0.002(10) -0.030(11) -0.014(10)
C17 0.102(14) 0.103(13) 0.099(14) -0.003(11) -0.028(11) -0.012(11)
C18 0.109(15) 0.112(14) 0.103(15) -0.006(12) -0.026(12) -0.011(12)
C19 0.118(17) 0.122(16) 0.109(16) -0.007(13) -0.022(13) -0.008(13)
C20 0.14(2) 0.15(2) 0.121(18) -0.015(16) -0.015(15) -0.012(15)
C21 0.085(12) 0.093(12) 0.103(13) -0.013(10) -0.011(10) -0.015(10)
C22 0.109(15) 0.117(16) 0.120(17) -0.015(13) -0.002(13) -0.005(13)
C23 0.112(16) 0.122(16) 0.120(18) -0.017(13) -0.005(14) -0.005(14)
C24 0.109(16) 0.124(16) 0.119(18) -0.017(13) -0.008(14) -0.007(14)
C25 0.116(17) 0.130(17) 0.122(18) -0.016(14) -0.008(14) -0.003(15)
C26 0.116(17) 0.130(17) 0.120(18) -0.015(14) -0.007(14) -0.006(15)
C27 0.131(19) 0.14(2) 0.13(2) -0.016(16) -0.008(16) -0.004(17)
C28 0.15(2) 0.17(2) 0.14(2) -0.020(18) -0.001(18) -0.008(19)
C29 0.066(9) 0.067(8) 0.080(10) -0.002(7) -0.029(8) -0.019(7)
C30 0.080(11) 0.081(10) 0.089(12) 0.000(8) -0.029(9) -0.015(9)
C31 0.091(12) 0.089(11) 0.090(12) -0.006(9) -0.031(10) -0.014(10)
C32 0.101(14) 0.098(13) 0.098(14) -0.003(11) -0.026(11) -0.010(11)
C33 0.108(15) 0.108(14) 0.103(15) -0.007(12) -0.026(12) -0.008(12)
C34 0.120(16) 0.118(16) 0.111(16) -0.006(13) -0.023(13) -0.007(13)
C35 0.126(18) 0.128(17) 0.117(18) -0.006(14) -0.017(14) -0.004(14)
C36 0.16(2) 0.17(2) 0.14(2) -0.017(19) -0.009(18) -0.005(18)
C37 0.056(8) 0.062(8) 0.075(9) -0.005(6) -0.026(7) -0.022(7)
C38 0.066(9) 0.075(9) 0.081(11) -0.005(8) -0.021(8) -0.018(8)
C39 0.079(11) 0.094(11) 0.083(12) -0.011(9) -0.019(9) -0.017(9)
C40 0.093(13) 0.108(14) 0.097(14) -0.011(11) -0.014(11) -0.009(11)
C41 0.100(14) 0.115(14) 0.098(15) -0.013(11) -0.012(12) -0.011(12)
C42 0.108(15) 0.125(16) 0.106(16) -0.013(13) -0.010(13) -0.006(13)
C43 0.115(17) 0.135(18) 0.108(17) -0.015(14) -0.009(14) -0.007(14)
C44 0.14(2) 0.18(2) 0.13(2) -0.017(18) 0.002(17) 0.002(17)

loop_
_atom_type_symbol
_atom_type_description
_atom_type_scat_dispersion_real
_atom_type_scat_dispersion_imag
_atom_type_scat_source
C C 0.0033 0.0016 'International Tables Vol C Tables 4.2.6.8 and 6.1.1.4'
H H 0.0000 0.0000 'International Tables Vol C Tables 4.2.6.8 and 6.1.1.4'
N N 0.0061 0.0033 'International Tables Vol C Tables 4.2.6.8 and 6.1.1.4'
O O 0.0106 0.0060 'International Tables Vol C Tables 4.2.6.8 and 6.1.1.4'
Sn Sn -0.6537 1.4246 'International Tables Vol C Tables 4.2.6.8 and 6.1.1.4'

loop_
_geom_angle_atom_site_label_1
_geom_angle_atom_site_label_2
_geom_angle_atom_site_label_3
_geom_angle_site_symmetry_1
_geom_angle_site_symmetry_3
_geom_angle
_geom_angle_publ_flag
O5 Sn1 C21 . . 114.0(5) ?
O5 Sn1 C13 . . 116.2(4) ?
C21 Sn1 C13 . . 129.3(6) ?
O5 Sn1 O4 . 2_677 92.8(3) ?
C21 Sn1 O4 . 2_677 95.7(5) ?
C13 Sn1 O4 . 2_677 88.1(4) ?
O5 Sn1 O1 . . 75.7(2) ?
C21 Sn1 O1 . . 92.0(5) ?
C13 Sn1 O1 . . 94.2(4) ?
O4 Sn1 O1 2_677 . 168.0(3) ?
C37 Sn2 C29 . . 152.6(5) ?
C37 Sn2 O5 . 2_677 96.3(4) ?
C29 Sn2 O5 . 2_677 104.8(4) ?
C37 Sn2 O5 . . 102.9(4) ?
C29 Sn2 O5 . . 99.4(4) ?
O5 Sn2 O5 2_677 . 74.7(3) ?
C37 Sn2 O1 . . 91.0(4) ?
C29 Sn2 O1 . . 82.9(4) ?
O5 Sn2 O1 2_677 . 142.4(2) ?
O5 Sn2 O1 . . 67.8(2) ?
C37 Sn2 O3 . . 83.7(4) ?
C29 Sn2 O3 . . 81.0(4) ?
O5 Sn2 O3 2_677 . 84.7(2) ?
O5 Sn2 O3 . . 158.9(3) ?
O1 Sn2 O3 . . 132.8(2) ?
C37 Sn2 N1 . . 78.1(4) ?
C29 Sn2 N1 . . 75.8(4) ?
O5 Sn2 N1 2_677 . 158.1(2) ?
O5 Sn2 N1 . . 127.1(2) ?
O1 Sn2 N1 . . 59.3(2) ?
O3 Sn2 N1 . . 73.7(2) ?
C2 N1 C5 . . 114.8(10) ?
C2 N1 Sn2 . . 115.7(7) ?
C5 N1 Sn2 . . 129.5(7) ?
C4 N2 C3 . . 116.1(10) ?
C8 N3 C11 . . 116.2(9) ?
C10 N4 C9 . . 117.3(11) ?
C1 O1 Sn1 . . 125.7(6) ?
C1 O1 Sn2 . . 132.8(6) ?
Sn1 O1 Sn2 . . 98.3(3) ?
C7 O3 Sn2 . . 135.6(7) ?
C7 O4 Sn1 . 2_677 137.4(7) ?
Sn1 O5 Sn2 . 2_677 137.1(3) ?
Sn1 O5 Sn2 . . 116.6(3) ?
Sn2 O5 Sn2 2_677 . 105.3(3) ?
O2 C1 O1 . . 122.6(9) ?
O2 C1 C2 . . 127.3(11) ?
O1 C1 C2 . . 109.4(9) ?
N1 C2 C3 . . 121.7(10) ?
N1 C2 C1 . . 120.5(11) ?
C3 C2 C1 . . 117.5(10) ?
N2 C3 C2 . . 120.7(11) ?
N2 C3 H3 . . 119.6 ?
C2 C3 H3 . . 119.6 ?
N2 C4 C5 . . 121.5(10) ?
N2 C4 C6 . . 116.8(11) ?
C5 C4 C6 . . 121.6(11) ?
N1 C5 C4 . . 125.0(11) ?
N1 C5 H5 . . 117.5 ?
C4 C5 H5 . . 117.5 ?
C4 C6 H6A . . 109.5 ?
C4 C6 H6B . . 109.5 ?
H6A C6 H6B . . 109.5 ?
C4 C6 H6C . . 109.5 ?
H6A C6 H6C . . 109.5 ?
H6B C6 H6C . . 109.5 ?
O3 C7 O4 . . 118.4(9) ?
O3 C7 C8 . . 125.3(10) ?
O4 C7 C8 . . 116.1(9) ?
N3 C8 C9 . . 116.8(9) ?
N3 C8 C7 . . 117.2(10) ?
C9 C8 C7 . . 126.0(11) ?
N4 C9 C8 . . 126.0(11) ?
N4 C9 H9 . . 117.0 ?
C8 C9 H9 . . 117.0 ?
N4 C10 C11 . . 120.5(11) ?
N4 C10 C12 . . 117.9(12) ?
C11 C10 C12 . . 121.6(12) ?
N3 C11 C10 . . 123.1(11) ?
N3 C11 H11 . . 118.4 ?
C10 C11 H11 . . 118.4 ?
C10 C12 H12A . . 109.5 ?
C10 C12 H12B . . 109.5 ?
H12A C12 H12B . . 109.5 ?
C10 C12 H12C . . 109.5 ?
H12A C12 H12C . . 109.5 ?
H12B C12 H12C . . 109.5 ?
C14 C13 Sn1 . . 114.5(9) ?
C14 C13 H13A . . 108.6 ?
Sn1 C13 H13A . . 108.6 ?
C14 C13 H13B . . 108.6 ?
Sn1 C13 H13B . . 108.6 ?
H13A C13 H13B . . 107.6 ?
C13 C14 C15 . . 114.1(13) ?
C13 C14 H14A . . 108.7 ?
C15 C14 H14A . . 108.7 ?
C13 C14 H14B . . 108.7 ?
C15 C14 H14B . . 108.7 ?
H14A C14 H14B . . 107.6 ?
C16 C15 C14 . . 112.7(13) ?
C16 C15 H15A . . 109.0 ?
C14 C15 H15A . . 109.0 ?
C16 C15 H15B . . 109.0 ?
C14 C15 H15B . . 109.0 ?
H15A C15 H15B . . 107.8 ?
C17 C16 C15 . . 113.2(14) ?
C17 C16 H16A . . 108.9 ?
C15 C16 H16A . . 108.9 ?
C17 C16 H16B . . 108.9 ?
C15 C16 H16B . . 108.9 ?
H16A C16 H16B . . 107.7 ?
C16 C17 C18 . . 112.6(16) ?
C16 C17 H17A . . 109.1 ?
C18 C17 H17A . . 109.1 ?
C16 C17 H17B . . 109.1 ?
C18 C17 H17B . . 109.1 ?
H17A C17 H17B . . 107.8 ?
C17 C18 C19 . . 111.0(16) ?
C17 C18 H18A . . 109.4 ?
C19 C18 H18A . . 109.4 ?
C17 C18 H18B . . 109.4 ?
C19 C18 H18B . . 109.4 ?
H18A C18 H18B . . 108.0 ?
C20 C19 C18 . . 109.9(17) ?
C20 C19 H19A . . 109.7 ?
C18 C19 H19A . . 109.7 ?
C20 C19 H19B . . 109.7 ?
C18 C19 H19B . . 109.7 ?
H19A C19 H19B . . 108.2 ?
C19 C20 H20A . . 109.5 ?
C19 C20 H20B . . 109.5 ?
H20A C20 H20B . . 109.5 ?
C19 C20 H20C . . 109.5 ?
H20A C20 H20C . . 109.5 ?
H20B C20 H20C . . 109.5 ?
C22 C21 Sn1 . . 118.2(13) ?
C22 C21 H21A . . 107.8 ?
Sn1 C21 H21A . . 107.8 ?
C22 C21 H21B . . 107.8 ?
Sn1 C21 H21B . . 107.8 ?
H21A C21 H21B . . 107.1 ?
C21 C22 C23 . . 115.4(18) ?
C21 C22 H22A . . 108.4 ?
C23 C22 H22A . . 108.4 ?
C21 C22 H22B . . 108.4 ?
C23 C22 H22B . . 108.4 ?
H22A C22 H22B . . 107.5 ?
C24 C23 C22 . . 117.1(19) ?
C24 C23 H23A . . 108.0 ?
C22 C23 H23A . . 108.0 ?
C24 C23 H23B . . 108.0 ?
C22 C23 H23B . . 108.0 ?
H23A C23 H23B . . 107.3 ?
C23 C24 C25 . . 113.4(19) ?
C23 C24 H24A . . 108.9 ?
C25 C24 H24A . . 108.9 ?
C23 C24 H24B . . 108.9 ?
C25 C24 H24B . . 108.9 ?
H24A C24 H24B . . 107.7 ?
C26 C25 C24 . . 114.3(19) ?
C26 C25 H25A . . 108.7 ?
C24 C25 H25A . . 108.7 ?
C26 C25 H25B . . 108.7 ?
C24 C25 H25B . . 108.7 ?
H25A C25 H25B . . 107.6 ?
C25 C26 C27 . . 113(2) ?
C25 C26 H26A . . 108.9 ?
C27 C26 H26A . . 108.9 ?
C25 C26 H26B . . 108.9 ?
C27 C26 H26B . . 108.9 ?
H26A C26 H26B . . 107.7 ?
C28 C27 C26 . . 115(2) ?
C28 C27 H27A . . 108.5 ?
C26 C27 H27A . . 108.5 ?
C28 C27 H27B . . 108.5 ?
C26 C27 H27B . . 108.5 ?
H27A C27 H27B . . 107.5 ?
C27 C28 H28A . . 109.5 ?
C27 C28 H28B . . 109.5 ?
H28A C28 H28B . . 109.5 ?
C27 C28 H28C . . 109.5 ?
H28A C28 H28C . . 109.5 ?
H28B C28 H28C . . 109.5 ?
C30 C29 Sn2 . . 120.7(9) ?
C30 C29 H29A . . 107.2 ?
Sn2 C29 H29A . . 107.2 ?
C30 C29 H29B . . 107.2 ?
Sn2 C29 H29B . . 107.2 ?
H29A C29 H29B . . 106.8 ?
C29 C30 C31 . . 112.8(13) ?
C29 C30 H30A . . 109.0 ?
C31 C30 H30A . . 109.0 ?
C29 C30 H30B . . 109.0 ?
C31 C30 H30B . . 109.0 ?
H30A C30 H30B . . 107.8 ?
C32 C31 C30 . . 114.3(14) ?
C32 C31 H31A . . 108.7 ?
C30 C31 H31A . . 108.7 ?
C32 C31 H31B . . 108.7 ?
C30 C31 H31B . . 108.7 ?
H31A C31 H31B . . 107.6 ?
C31 C32 C33 . . 112.7(15) ?
C31 C32 H32A . . 109.0 ?
C33 C32 H32A . . 109.0 ?
C31 C32 H32B . . 109.0 ?
C33 C32 H32B . . 109.0 ?
H32A C32 H32B . . 107.8 ?
C34 C33 C32 . . 114.6(17) ?
C34 C33 H33A . . 108.6 ?
C32 C33 H33A . . 108.6 ?
C34 C33 H33B . . 108.6 ?
C32 C33 H33B . . 108.6 ?
H33A C33 H33B . . 107.6 ?
C33 C34 C35 . . 110.9(17) ?
C33 C34 H34A . . 109.5 ?
C35 C34 H34A . . 109.5 ?
C33 C34 H34B . . 109.5 ?
C35 C34 H34B . . 109.5 ?
H34A C34 H34B . . 108.0 ?
C36 C35 C34 . . 109.5(19) ?
C36 C35 H35A . . 109.8 ?
C34 C35 H35A . . 109.8 ?
C36 C35 H35B . . 109.8 ?
C34 C35 H35B . . 109.8 ?
H35A C35 H35B . . 108.2 ?
C35 C36 H36A . . 109.5 ?
C35 C36 H36B . . 109.5 ?
H36A C36 H36B . . 109.5 ?
C35 C36 H36C . . 109.5 ?
H36A C36 H36C . . 109.5 ?
H36B C36 H36C . . 109.5 ?
C38 C37 Sn2 . . 123.2(9) ?
C38 C37 H37A . . 106.5 ?
Sn2 C37 H37A . . 106.5 ?
C38 C37 H37B . . 106.5 ?
Sn2 C37 H37B . . 106.5 ?
H37A C37 H37B . . 106.5 ?
C37 C38 C39 . . 113.7(12) ?
C37 C38 H38A . . 108.8 ?
C39 C38 H38A . . 108.8 ?
C37 C38 H38B . . 108.8 ?
C39 C38 H38B . . 108.8 ?
H38A C38 H38B . . 107.7 ?
C40 C39 C38 . . 118.6(14) ?
C40 C39 H39A . . 107.7 ?
C38 C39 H39A . . 107.7 ?
C40 C39 H39B . . 107.7 ?
C38 C39 H39B . . 107.7 ?
H39A C39 H39B . . 107.1 ?
C39 C40 C41 . . 115.1(15) ?
C39 C40 H40A . . 108.5 ?
C41 C40 H40A . . 108.5 ?
C39 C40 H40B . . 108.5 ?
C41 C40 H40B . . 108.5 ?
H40A C40 H40B . . 107.5 ?
C42 C41 C40 . . 118.0(17) ?
C42 C41 H41A . . 107.8 ?
C40 C41 H41A . . 107.8 ?
C42 C41 H41B . . 107.8 ?
C40 C41 H41B . . 107.8 ?
H41A C41 H41B . . 107.2 ?
C41 C42 C43 . . 114.4(17) ?
C41 C42 H42A . . 108.7 ?
C43 C42 H42A . . 108.7 ?
C41 C42 H42B . . 108.7 ?
C43 C42 H42B . . 108.7 ?
H42A C42 H42B . . 107.6 ?
C44 C43 C42 . . 116(2) ?
C44 C43 H43A . . 108.3 ?
C42 C43 H43A . . 108.3 ?
C44 C43 H43B . . 108.3 ?
C42 C43 H43B . . 108.3 ?
H43A C43 H43B . . 107.4 ?
C43 C44 H44A . . 109.5 ?
C43 C44 H44B . . 109.5 ?
H44A C44 H44B . . 109.5 ?
C43 C44 H44C . . 109.5 ?
H44A C44 H44C . . 109.5 ?
H44B C44 H44C . . 109.5 ?

loop_
_geom_bond_atom_site_label_1
_geom_bond_atom_site_label_2
_geom_bond_site_symmetry_2
_geom_bond_distance
_geom_bond_publ_flag
Sn1 O5 . 1.993(6) y
Sn1 C21 . 2.133(16) y
Sn1 C13 . 2.135(13) y
Sn1 O4 2_677 2.158(7) y
Sn1 O1 . 2.202(6) y
Sn2 C37 . 2.090(12) y
Sn2 C29 . 2.093(13) y
Sn2 O5 2_677 2.111(6) y
Sn2 O5 . 2.151(6) y
Sn2 O1 . 2.455(7) y
Sn2 O3 . 2.472(7) y
Sn2 N1 . 2.829(9) y
N1 C2 . 1.300(13) ?
N1 C5 . 1.334(13) ?
N2 C4 . 1.313(14) ?
N2 C3 . 1.343(14) ?
N3 C8 . 1.334(13) ?
N3 C11 . 1.345(14) ?
N4 C10 . 1.229(15) ?
N4 C9 . 1.326(15) ?
O1 C1 . 1.363(13) ?
O2 C1 . 1.189(12) ?
O3 C7 . 1.231(12) ?
O4 C7 . 1.326(12) ?
O4 Sn1 2_677 2.158(7) ?
O5 Sn2 2_677 2.111(6) ?
C1 C2 . 1.500(14) ?
C2 C3 . 1.418(16) ?
C3 H3 . 0.9300 ?
C4 C5 . 1.336(16) ?
C4 C6 . 1.504(15) ?
C5 H5 . 0.9300 ?
C6 H6A . 0.9600 ?
C6 H6B . 0.9600 ?
C6 H6C . 0.9600 ?
C7 C8 . 1.411(14) ?
C8 C9 . 1.370(15) ?
C9 H9 . 0.9300 ?
C10 C11 . 1.395(16) ?
C10 C12 . 1.478(15) ?
C11 H11 . 0.9300 ?
C12 H12A . 0.9600 ?
C12 H12B . 0.9600 ?
C12 H12C . 0.9600 ?
C13 C14 . 1.508(19) ?
C13 H13A . 0.9700 ?
C13 H13B . 0.9700 ?
C14 C15 . 1.526(19) ?
C14 H14A . 0.9700 ?
C14 H14B . 0.9700 ?
C15 C16 . 1.52(2) ?
C15 H15A . 0.9700 ?
C15 H15B . 0.9700 ?
C16 C17 . 1.51(2) ?
C16 H16A . 0.9700 ?
C16 H16B . 0.9700 ?
C17 C18 . 1.52(2) ?
C17 H17A . 0.9700 ?
C17 H17B . 0.9700 ?
C18 C19 . 1.53(2) ?
C18 H18A . 0.9700 ?
C18 H18B . 0.9700 ?
C19 C20 . 1.53(2) ?
C19 H19A . 0.9700 ?
C19 H19B . 0.9700 ?
C20 H20A . 0.9600 ?
C20 H20B . 0.9600 ?
C20 H20C . 0.9600 ?
C21 C22 . 1.48(2) ?
C21 H21A . 0.9700 ?
C21 H21B . 0.9700 ?
C22 C23 . 1.50(2) ?
C22 H22A . 0.9700 ?
C22 H22B . 0.9700 ?
C23 C24 . 1.47(2) ?
C23 H23A . 0.9700 ?
C23 H23B . 0.9700 ?
C24 C25 . 1.52(2) ?
C24 H24A . 0.9700 ?
C24 H24B . 0.9700 ?
C25 C26 . 1.49(3) ?
C25 H25A . 0.9700 ?
C25 H25B . 0.9700 ?
C26 C27 . 1.51(3) ?
C26 H26A . 0.9700 ?
C26 H26B . 0.9700 ?
C27 C28 . 1.49(3) ?
C27 H27A . 0.9700 ?
C27 H27B . 0.9700 ?
C28 H28A . 0.9600 ?
C28 H28B . 0.9600 ?
C28 H28C . 0.9600 ?
C29 C30 . 1.503(19) ?
C29 H29A . 0.9700 ?
C29 H29B . 0.9700 ?
C30 C31 . 1.532(19) ?
C30 H30A . 0.9700 ?
C30 H30B . 0.9700 ?
C31 C32 . 1.50(2) ?
C31 H31A . 0.9700 ?
C31 H31B . 0.9700 ?
C32 C33 . 1.52(2) ?
C32 H32A . 0.9700 ?
C32 H32B . 0.9700 ?
C33 C34 . 1.49(2) ?
C33 H33A . 0.9700 ?
C33 H33B . 0.9700 ?
C34 C35 . 1.55(2) ?
C34 H34A . 0.9700 ?
C34 H34B . 0.9700 ?
C35 C36 . 1.52(3) ?
C35 H35A . 0.9700 ?
C35 H35B . 0.9700 ?
C36 H36A . 0.9600 ?
C36 H36B . 0.9600 ?
C36 H36C . 0.9600 ?
C37 C38 . 1.500(17) ?
C37 H37A . 0.9700 ?
C37 H37B . 0.9700 ?
C38 C39 . 1.503(19) ?
C38 H38A . 0.9700 ?
C38 H38B . 0.9700 ?
C39 C40 . 1.48(2) ?
C39 H39A . 0.9700 ?
C39 H39B . 0.9700 ?
C40 C41 . 1.50(2) ?
C40 H40A . 0.9700 ?
C40 H40B . 0.9700 ?
C41 C42 . 1.48(2) ?
C41 H41A . 0.9700 ?
C41 H41B . 0.9700 ?
C42 C43 . 1.52(2) ?
C42 H42A . 0.9700 ?
C42 H42B . 0.9700 ?
C43 C44 . 1.46(2) ?
C43 H43A . 0.9700 ?
C43 H43B . 0.9700 ?
C44 H44A . 0.9600 ?
C44 H44B . 0.9600 ?
C44 H44C . 0.9600 ?
